data_4314957
loop_
_publ_author_name
'Edmond Y. Njua'
'Alexander Steiner'
'Lothar Stahl'

_publ_contact_author_address
;Department of Chemistry
University of North Dakota
Grand Forks, ND 58202
USA
;
_publ_contact_author_email lstahl@chem.und.edu
_publ_contact_author_fax 701-777-2331
_publ_contact_author_name 'Lothar Stahl'
_publ_contact_author_phone 701-777-2242
_publ_section_title
;
 Syntheses and Structures of Cationic and Neutral, Homo- and Heteroleptic
 tert-Butoxides of the Group 4 Metals
;
_journal_name_full 'Inorganic Chemistry'
_journal_page_first 2163
_journal_page_last 2172
_journal_paper_doi 10.1021/ic9019537
_journal_volume 49
_journal_year 2010
_chemical_formula_sum 'C24 H51 Cl3 Hf O6 Sn'
_chemical_formula_weight 839.18
_chemical_name_systematic
;

 ?

;
_space_group_IT_number 146
_symmetry_cell_setting rhombohedral
_symmetry_space_group_name_Hall 'R 3'
_symmetry_space_group_name_H-M 'R 3 :H'
_atom_sites_solution_hydrogens geom
_atom_sites_solution_primary direct
_atom_sites_solution_secondary difmap
_audit_creation_method SHELXL-97
_cell_angle_alpha 90.00
_cell_angle_beta 90.00
_cell_angle_gamma 120.00
_cell_formula_units_Z 3
_cell_length_a 14.6870(16)
_cell_length_b 14.6870(16)
_cell_length_c 13.854(3)
_cell_measurement_reflns_used 7190
_cell_measurement_temperature 173(2)
_cell_measurement_theta_max 28.05
_cell_measurement_theta_min 2.17
_cell_volume 2588.0(7)
_computing_cell_refinement 'Bruker SMART'
_computing_data_collection 'Bruker SMART'
_computing_data_reduction 'Bruker SAINT'
_computing_molecular_graphics 'Bruker SHELXTL'
_computing_publication_material 'Bruker SHELXTL'
_computing_structure_refinement 'SHELXL-97 (Sheldrick, 1997)'
_computing_structure_solution 'SHELXS-97 (Sheldrick, 1990)'
_diffrn_ambient_temperature 173(2)
_diffrn_measured_fraction_theta_full 0.933
_diffrn_measured_fraction_theta_max 0.933
_diffrn_measurement_device_type 'CCD area detector'
_diffrn_measurement_method 'phi and omega scans'
_diffrn_radiation_monochromator graphite
_diffrn_radiation_source 'fine-focus sealed tube'
_diffrn_radiation_type MoK\a
_diffrn_radiation_wavelength 0.71073
_diffrn_reflns_av_R_equivalents 0.0664
_diffrn_reflns_av_sigmaI/netI 0.0615
_diffrn_reflns_limit_h_max 17
_diffrn_reflns_limit_h_min -19
_diffrn_reflns_limit_k_max 19
_diffrn_reflns_limit_k_min -17
_diffrn_reflns_limit_l_max 18
_diffrn_reflns_limit_l_min -17
_diffrn_reflns_number 5783
_diffrn_reflns_theta_full 28.05
_diffrn_reflns_theta_max 28.05
_diffrn_reflns_theta_min 2.17
_exptl_absorpt_coefficient_mu 3.993
_exptl_absorpt_correction_T_max 0.3614
_exptl_absorpt_correction_T_min 0.2666
_exptl_absorpt_correction_type empirical
_exptl_crystal_colour colorless
_exptl_crystal_density_diffrn 1.615
_exptl_crystal_density_meas 0
_exptl_crystal_density_method 'not measured'
_exptl_crystal_description chunk
_exptl_crystal_F_000 1248
_exptl_crystal_size_max 0.45
_exptl_crystal_size_mid 0.36
_exptl_crystal_size_min 0.32
_refine_diff_density_max 2.110
_refine_diff_density_min -0.678
_refine_diff_density_rms 0.121
_refine_ls_abs_structure_details 'Flack H D (1983), Acta Cryst. A39, 876-881'
_refine_ls_abs_structure_Flack 0.086(11)
_refine_ls_extinction_method none
_refine_ls_goodness_of_fit_ref 1.066
_refine_ls_hydrogen_treatment constr
_refine_ls_matrix_type full
_refine_ls_number_parameters 119
_refine_ls_number_reflns 2448
_refine_ls_number_restraints 9
_refine_ls_restrained_S_all 1.064
_refine_ls_R_factor_all 0.0333
_refine_ls_R_factor_gt 0.0333
_refine_ls_shift/su_max 0.000
_refine_ls_shift/su_mean 0.000
_refine_ls_structure_factor_coef Fsqd
_refine_ls_weighting_details 'calc w=1/[\s^2^(Fo^2^)+(0.0429P)^2^+0.0000P] where P=(Fo^2^+2Fc^2^)/3'
_refine_ls_weighting_scheme calc
_refine_ls_wR_factor_gt 0.0815
_refine_ls_wR_factor_ref 0.0815
_reflns_number_gt 2448
_reflns_number_total 2448
_reflns_threshold_expression >2sigma(I)
_cod_data_source_file ic9019537_si_001_3.cif
_cod_data_source_block 2
_cod_depositor_comments
;
The following automatic conversions were performed:

'_symmetry_cell_setting' value 'Rhombohedral' changed to
'rhombohedral' according to the built-in table from CIF Core
dictionary named 'cif_core.dic' version 2.4.1 from 2010-06-29.

Automatic conversion script
Id: cif_fix_values 1646 2011-03-28 12:23:43Z adriana 
;
_cod_original_sg_symbol_H-M 'R 3'
_cod_database_code 4314957

loop_
_symmetry_equiv_pos_as_xyz
'x, y, z'
'-y, x-y, z'
'-x+y, -x, z'
'x+2/3, y+1/3, z+1/3'
'-y+2/3, x-y+1/3, z+1/3'
'-x+y+2/3, -x+1/3, z+1/3'
'x+1/3, y+2/3, z+2/3'
'-y+1/3, x-y+2/3, z+2/3'
'-x+y+1/3, -x+2/3, z+2/3'

loop_
_atom_site_label
_atom_site_type_symbol
_atom_site_fract_x
_atom_site_fract_y
_atom_site_fract_z
_atom_site_U_iso_or_equiv
_atom_site_adp_type
_atom_site_occupancy
_atom_site_symmetry_multiplicity
_atom_site_calc_flag
_atom_site_refinement_flags
_atom_site_disorder_assembly
_atom_site_disorder_group
Hf1 Hf 0.3333 0.6667 0.065558(9) 0.02642(11) Uani 1 3 d S . .
Sn1 Sn 0.3333 0.6667 0.55214(8) 0.0728(4) Uani 1 3 d S . .
Cl1 Cl 0.47589(18) 0.6681(2) 0.64782(16) 0.0687(6) Uani 1 1 d . . .
O2 O 0.2367(3) 0.6976(3) -0.0469(3) 0.0298(7) Uani 1 1 d . B .
O1 O 0.4351(3) 0.6402(4) 0.1268(4) 0.0368(9) Uani 1 1 d . . .
C5 C 0.2057(7) 0.7763(7) -0.0329(6) 0.048(2) Uani 1 1 d D . .
H5A H 0.2669 0.8452 -0.0154 0.058 Uiso 1 1 calc R A 1
H5B H 0.1515 0.7546 0.0180 0.058 Uiso 1 1 calc R A 1
C6A C 0.1611(11) 0.7810(10) -0.1326(8) 0.062(4) Uani 0.69(2) 1 d PDU B 1
H6B H 0.1111 0.8074 -0.1270 0.075 Uiso 0.69(2) 1 calc PR B 1
H6A H 0.2181 0.8263 -0.1779 0.075 Uiso 0.69(2) 1 calc PR B 1
C6B C 0.0959(16) 0.7288(19) -0.0833(15) 0.048(7) Uani 0.31(2) 1 d PDU B 2
H6D H 0.0384 0.6810 -0.0395 0.058 Uiso 0.31(2) 1 calc PR B 2
H6C H 0.0822 0.7846 -0.1064 0.058 Uiso 0.31(2) 1 calc PR B 2
C7 C 0.1081(7) 0.6715(8) -0.1634(7) 0.073(3) Uani 1 1 d D . .
H7A H 0.1026 0.6664 -0.2346 0.088 Uiso 1 1 calc R B 1
H7B H 0.0365 0.6323 -0.1355 0.088 Uiso 1 1 calc R B 1
C8 C 0.1757(6) 0.6293(6) -0.1263(5) 0.0489(15) Uani 1 1 d . B .
H8B H 0.1316 0.5561 -0.1034 0.059 Uiso 1 1 calc R . .
H8A H 0.2229 0.6303 -0.1778 0.059 Uiso 1 1 calc R . .
C1 C 0.4840(6) 0.5963(6) 0.1825(5) 0.0416(16) Uani 1 1 d . . .
C2 C 0.4225(9) 0.5568(10) 0.2768(6) 0.082(3) Uani 1 1 d . . .
H2A H 0.4245 0.6159 0.3115 0.122 Uiso 1 1 calc R . .
H2B H 0.4542 0.5250 0.3168 0.122 Uiso 1 1 calc R . .
H2C H 0.3494 0.5042 0.2625 0.122 Uiso 1 1 calc R . .
C3 C 0.5976(6) 0.6798(7) 0.2003(7) 0.067(2) Uani 1 1 d . . .
H3A H 0.6376 0.6936 0.1402 0.100 Uiso 1 1 calc R . .
H3B H 0.6278 0.6551 0.2497 0.100 Uiso 1 1 calc R . .
H3C H 0.6006 0.7446 0.2223 0.100 Uiso 1 1 calc R . .
C4 C 0.4807(7) 0.5045(6) 0.1272(6) 0.063(2) Uani 1 1 d . . .
H4A H 0.4079 0.4541 0.1093 0.094 Uiso 1 1 calc R . .
H4B H 0.5084 0.4695 0.1682 0.094 Uiso 1 1 calc R . .
H4C H 0.5237 0.5310 0.0688 0.094 Uiso 1 1 calc R . .

loop_
_atom_site_aniso_label
_atom_site_aniso_U_11
_atom_site_aniso_U_22
_atom_site_aniso_U_33
_atom_site_aniso_U_23
_atom_site_aniso_U_13
_atom_site_aniso_U_12
Hf1 0.02346(12) 0.02346(12) 0.03234(19) 0.000 0.000 0.01173(6)
Sn1 0.0913(4) 0.0913(4) 0.0356(8) 0.000 0.000 0.0457(2)
Cl1 0.0567(12) 0.0810(15) 0.0739(12) 0.0111(10) 0.0238(9) 0.0385(11)
O2 0.0271(19) 0.0271(18) 0.0381(18) -0.0013(16) -0.0038(16) 0.0158(16)
O1 0.032(2) 0.035(2) 0.045(2) 0.0064(17) -0.0020(18) 0.0174(18)
C5 0.053(5) 0.053(5) 0.061(4) -0.009(3) -0.013(3) 0.043(5)
C6A 0.077(9) 0.074(8) 0.066(7) -0.006(6) -0.022(6) 0.061(7)
C6B 0.058(14) 0.059(15) 0.055(12) -0.012(10) -0.016(10) 0.050(12)
C7 0.064(5) 0.093(7) 0.087(6) -0.030(5) -0.042(5) 0.058(5)
C8 0.046(4) 0.052(4) 0.056(3) -0.016(3) -0.025(3) 0.030(3)
C1 0.039(4) 0.036(4) 0.047(3) 0.002(3) -0.011(3) 0.017(3)
C2 0.100(7) 0.110(8) 0.054(4) 0.032(5) 0.010(4) 0.067(7)
C3 0.046(4) 0.047(5) 0.099(6) 0.004(4) -0.031(4) 0.017(4)
C4 0.072(5) 0.051(4) 0.079(5) -0.010(4) -0.028(4) 0.041(4)

loop_
_atom_type_symbol
_atom_type_description
_atom_type_scat_dispersion_real
_atom_type_scat_dispersion_imag
_atom_type_scat_source
C C 0.0033 0.0016 'International Tables Vol C Tables 4.2.6.8 and 6.1.1.4'
H H 0.0000 0.0000 'International Tables Vol C Tables 4.2.6.8 and 6.1.1.4'
O O 0.0106 0.0060 'International Tables Vol C Tables 4.2.6.8 and 6.1.1.4'
Cl Cl 0.1484 0.1585 'International Tables Vol C Tables 4.2.6.8 and 6.1.1.4'
Sn Sn -0.6537 1.4246 'International Tables Vol C Tables 4.2.6.8 and 6.1.1.4'
Hf Hf -0.5830 6.1852 'International Tables Vol C Tables 4.2.6.8 and 6.1.1.4'

loop_
_geom_angle_atom_site_label_1
_geom_angle_atom_site_label_2
_geom_angle_atom_site_label_3
_geom_angle
_geom_angle_site_symmetry_1
_geom_angle_site_symmetry_3
_geom_angle_publ_flag
O1 Hf1 O1 101.96(18) 2_665 3_565 ?
O1 Hf1 O1 101.96(18) 2_665 . ?
O1 Hf1 O1 101.96(18) 3_565 . ?
O1 Hf1 O2 87.01(18) 2_665 . ?
O1 Hf1 O2 89.5(2) 3_565 . ?
O1 Hf1 O2 163.49(15) . . ?
O1 Hf1 O2 89.5(2) 2_665 3_565 ?
O1 Hf1 O2 163.49(15) 3_565 3_565 ?
O1 Hf1 O2 87.01(18) . 3_565 ?
O2 Hf1 O2 79.16(16) . 3_565 ?
O1 Hf1 O2 163.49(15) 2_665 2_665 ?
O1 Hf1 O2 87.01(18) 3_565 2_665 ?
O1 Hf1 O2 89.5(2) . 2_665 ?
O2 Hf1 O2 79.16(16) . 2_665 ?
O2 Hf1 O2 79.16(16) 3_565 2_665 ?
Cl1 Sn1 Cl1 93.88(7) 2_665 3_565 ?
Cl1 Sn1 Cl1 93.88(7) 2_665 . ?
Cl1 Sn1 Cl1 93.88(7) 3_565 . ?
C5 O2 C8 108.6(5) . . ?
C5 O2 Hf1 122.5(4) . . ?
C8 O2 Hf1 127.1(3) . . ?
C1 O1 Hf1 163.7(4) . . ?
O2 C5 C6A 103.0(6) . . ?
O2 C5 C6B 104.4(9) . . ?
C6A C5 C6B 41.9(10) . . ?
C7 C6A C5 102.6(8) . . ?
C7 C6B C5 101.6(10) . . ?
C6B C7 C6A 44.9(11) . . ?
C6B C7 C8 106.0(9) . . ?
C6A C7 C8 104.8(7) . . ?
O2 C8 C7 106.3(6) . . ?
O1 C1 C3 108.9(6) . . ?
O1 C1 C2 107.6(7) . . ?
C3 C1 C2 111.7(7) . . ?
O1 C1 C4 109.3(5) . . ?
C3 C1 C4 109.3(7) . . ?
C2 C1 C4 109.9(8) . . ?

loop_
_geom_bond_atom_site_label_1
_geom_bond_atom_site_label_2
_geom_bond_distance
_geom_bond_site_symmetry_2
_geom_bond_publ_flag
Hf1 O1 1.920(4) 2_665 ?
Hf1 O1 1.920(4) 3_565 ?
Hf1 O1 1.920(4) . ?
Hf1 O2 2.301(4) . ?
Hf1 O2 2.301(4) 3_565 ?
Hf1 O2 2.301(4) 2_665 ?
Sn1 Cl1 2.469(3) 2_665 ?
Sn1 Cl1 2.469(3) 3_565 ?
Sn1 Cl1 2.469(3) . ?
O2 C5 1.451(8) . ?
O2 C8 1.455(7) . ?
O1 C1 1.410(9) . ?
C5 C6A 1.545(12) . ?
C5 C6B 1.566(17) . ?
C6A C7 1.457(15) . ?
C6B C7 1.456(18) . ?
C7 C8 1.500(9) . ?
C1 C3 1.517(10) . ?
C1 C2 1.528(11) . ?
C1 C4 1.531(11) . ?
